data_4335763
loop_
_publ_author_name
'Christian Maa\&s'
'Diego M. Andrada'
'Ricardo A. Mata'
'Regine Herbst-Irmer'
'Dietmar Stalke'

_publ_section_title
;
 Effects of Metal Coordination on the \p-System of the
 2,5-Bis-{(pyrrolidino)-methyl}-pyrrole Pincer Ligand
;
_journal_name_full 'Inorganic Chemistry'
_journal_page_first 9539
_journal_page_last 9548
_journal_paper_doi 10.1021/ic401192x
_journal_volume 52
_journal_year 2013
_chemical_formula_moiety 'C14 H22 Cl Ge N3'
_chemical_formula_sum 'C14 H22 Cl Ge N3'
_chemical_formula_weight 340.38
_chemical_name_systematic
;
 ?
;
_space_group_crystal_system tetragonal
_space_group_IT_number 82
_space_group_name_Hall 'I -4'
_space_group_name_H-M_alt 'I -4'
_symmetry_space_group_name_Hall 'I -4'
_symmetry_space_group_name_H-M 'I -4'
_atom_sites_solution_hydrogens geom
_audit_creation_method SHELXL-2012
_cell_angle_alpha 90
_cell_angle_beta 90
_cell_angle_gamma 90
_cell_formula_units_Z 8
_cell_length_a 21.807(4)
_cell_length_b 21.807(4)
_cell_length_c 6.392(3)
_cell_measurement_reflns_used 9900
_cell_measurement_temperature 100(2)
_cell_measurement_theta_max 40.282
_cell_measurement_theta_min 2.956
_cell_volume 3039.7(16)
_computing_cell_refinement 'SAINT V7.68A'
_computing_data_collection 'APEX2 v2011.4-1'
_computing_data_reduction 'SAINT V7.68A'
_computing_molecular_graphics 'XSHELL in SHELXTL-97'
_computing_publication_material 'XSHELL in SHELXTL-97'
_computing_structure_refinement 'SHELXL-2012 (Sheldrick, 2012)'
_computing_structure_solution 'SHELXS in SHELXTL Version 2008/4'
_diffrn_ambient_temperature 105(2)
_diffrn_measured_fraction_theta_full 0.999
_diffrn_measured_fraction_theta_max 0.999
_diffrn_measurement_device_type 'Bruker Smart APEX II Ultra'
_diffrn_measurement_method 'omega scans'
_diffrn_radiation_source 'rotating anode (TXS)'
_diffrn_radiation_type MoK\a
_diffrn_radiation_wavelength 0.71073
_diffrn_reflns_av_R_equivalents 0.0374
_diffrn_reflns_av_unetI/netI 0.0213
_diffrn_reflns_Laue_measured_fraction_full 0.999
_diffrn_reflns_Laue_measured_fraction_max 0.999
_diffrn_reflns_limit_h_max 39
_diffrn_reflns_limit_h_min -39
_diffrn_reflns_limit_k_max 39
_diffrn_reflns_limit_k_min -36
_diffrn_reflns_limit_l_max 11
_diffrn_reflns_limit_l_min -11
_diffrn_reflns_number 61670
_diffrn_reflns_point_group_measured_fraction_full 0.999
_diffrn_reflns_point_group_measured_fraction_max 0.999
_diffrn_reflns_theta_full 25.242
_diffrn_reflns_theta_max 40.278
_diffrn_reflns_theta_min 1.321
_exptl_absorpt_coefficient_mu 2.182
_exptl_absorpt_correction_T_max 1.0000
_exptl_absorpt_correction_T_min 0.8417
_exptl_absorpt_correction_type multi-scan
_exptl_absorpt_process_details SADABS-2012/1
_exptl_crystal_colour colorless
_exptl_crystal_density_diffrn 1.488
_exptl_crystal_description block
_exptl_crystal_F_000 1408
_exptl_crystal_size_max 0.12
_exptl_crystal_size_mid 0.12
_exptl_crystal_size_min 0.08
_refine_diff_density_max 0.340
_refine_diff_density_min -0.196
_refine_diff_density_rms 0.047
_refine_ls_abs_structure_details
;
 Refined as an inversion twin.
;
_refine_ls_abs_structure_Flack 0.371(4)
_refine_ls_extinction_method none
_refine_ls_goodness_of_fit_ref 1.043
_refine_ls_hydrogen_treatment constr
_refine_ls_matrix_type full
_refine_ls_number_parameters 173
_refine_ls_number_reflns 9581
_refine_ls_number_restraints 0
_refine_ls_restrained_S_all 1.043
_refine_ls_R_factor_all 0.0200
_refine_ls_R_factor_gt 0.0176
_refine_ls_shift/su_max 0.006
_refine_ls_shift/su_mean 0.000
_refine_ls_structure_factor_coef Fsqd
_refine_ls_weighting_details
;
 w=1/[\s^2^(Fo^2^)+(0.0218P)^2^+0.1011P]
 where P=(Fo^2^+2Fc^2^)/3
;
_refine_ls_weighting_scheme calc
_refine_ls_wR_factor_gt 0.0414
_refine_ls_wR_factor_ref 0.0422
_reflns_Friedel_coverage 0.878
_reflns_Friedel_fraction_full 1.000
_reflns_Friedel_fraction_max 0.999
_reflns_number_gt 9116
_reflns_number_total 9581
_reflns_threshold_expression 'I > 2\s(I)'
_cod_data_source_file ic401192x_si_002.cif
_cod_data_source_block sad
_cod_original_cell_volume 3039.7(18)
_cod_database_code 4335763
_shelx_space_group_comment
;
The symmetry employed for this shelxl refinement is uniquely defined
by the following loop, which should always be used as a source of
symmetry information in preference to the above space-group names.
They are only intended as comments.
;
_shelxl_version_number 2012-9

loop_
_space_group_symop_operation_xyz
'x, y, z'
'-x, -y, z'
'y, -x, -z'
'-y, x, -z'
'x+1/2, y+1/2, z+1/2'
'-x+1/2, -y+1/2, z+1/2'
'y+1/2, -x+1/2, -z+1/2'
'-y+1/2, x+1/2, -z+1/2'

loop_
_atom_site_label
_atom_site_type_symbol
_atom_site_fract_x
_atom_site_fract_y
_atom_site_fract_z
_atom_site_U_iso_or_equiv
_atom_site_adp_type
_atom_site_occupancy
_atom_site_site_symmetry_order
_atom_site_calc_flag
_atom_site_refinement_flags_posn
_atom_site_refinement_flags_adp
Ge1 Ge 0.22215(2) 0.91711(2) 0.63234(2) 0.01349(2) Uani 1 1 d . .
Cl1 Cl 0.23615(2) 1.00200(2) 0.84231(4) 0.02082(4) Uani 1 1 d . .
N1 N 0.26252(4) 0.85788(4) 0.80391(12) 0.01254(11) Uani 1 1 d . .
C1 C 0.31755(4) 0.83057(4) 0.75818(14) 0.01283(12) Uani 1 1 d . .
N2 N 0.33159(4) 0.91422(4) 0.51739(12) 0.01316(11) Uani 1 1 d . .
C2 C 0.32971(4) 0.78670(4) 0.90755(15) 0.01458(13) Uani 1 1 d . .
H2 H 0.3652 0.7615 0.9153 0.017 Uiso 1 1 calc R U
C3 C 0.27867(4) 0.78634(4) 1.04919(14) 0.01446(13) Uani 1 1 d . .
H3 H 0.2735 0.7605 1.1676 0.017 Uiso 1 1 calc R U
N3 N 0.14632(3) 0.88159(3) 0.87117(15) 0.01289(10) Uani 1 1 d . .
C4 C 0.23864(4) 0.83082(4) 0.97946(13) 0.01302(12) Uani 1 1 d . .
C5 C 0.34626(4) 0.84911(4) 0.55599(15) 0.01503(13) Uani 1 1 d . .
H5A H 0.3913 0.8434 0.5631 0.018 Uiso 1 1 calc R U
H5B H 0.3301 0.8234 0.4407 0.018 Uiso 1 1 calc R U
C6 C 0.33745(5) 0.93248(5) 0.29601(15) 0.01719(15) Uani 1 1 d . .
H6A H 0.3032 0.9161 0.2111 0.021 Uiso 1 1 calc R U
H6B H 0.3768 0.9183 0.2359 0.021 Uiso 1 1 calc R U
C7 C 0.33495(6) 1.00221(5) 0.30894(18) 0.0232(2) Uani 1 1 d . .
H7A H 0.2920 1.0168 0.3164 0.028 Uiso 1 1 calc R U
H7B H 0.3552 1.0212 0.1864 0.028 Uiso 1 1 calc R U
C9 C 0.37270(4) 0.95645(4) 0.63241(17) 0.01717(14) Uani 1 1 d . .
H9A H 0.4151 0.9403 0.6350 0.021 Uiso 1 1 calc R U
H9B H 0.3584 0.9620 0.7782 0.021 Uiso 1 1 calc R U
C8 C 0.36980(6) 1.01723(5) 0.51187(19) 0.02276(19) Uani 1 1 d . .
H8A H 0.4116 1.0325 0.4803 0.027 Uiso 1 1 calc R U
H8B H 0.3477 1.0488 0.5939 0.027 Uiso 1 1 calc R U
C10 C 0.17969(4) 0.85788(5) 1.05509(14) 0.01567(14) Uani 1 1 d . .
H10A H 0.1549 0.8262 1.1270 0.019 Uiso 1 1 calc R U
H10B H 0.1880 0.8915 1.1551 0.019 Uiso 1 1 calc R U
C11 C 0.11428(5) 0.83290(5) 0.75125(17) 0.01791(15) Uani 1 1 d . .
H11A H 0.0968 0.8018 0.8468 0.021 Uiso 1 1 calc R U
H11B H 0.1429 0.8124 0.6534 0.021 Uiso 1 1 calc R U
C12 C 0.06333(6) 0.86605(6) 0.6311(2) 0.0285(2) Uani 1 1 d . .
H12A H 0.0236 0.8448 0.6498 0.034 Uiso 1 1 calc R U
H12B H 0.0730 0.8678 0.4799 0.034 Uiso 1 1 calc R U
C13 C 0.06075(5) 0.93100(6) 0.72491(19) 0.02173(18) Uani 1 1 d . .
H13A H 0.0795 0.9613 0.6289 0.026 Uiso 1 1 calc R U
H13B H 0.0179 0.9433 0.7543 0.026 Uiso 1 1 calc R U
C14 C 0.09760(5) 0.92564(5) 0.92668(17) 0.01787(15) Uani 1 1 d . .
H14A H 0.1151 0.9657 0.9678 0.021 Uiso 1 1 calc R U
H14B H 0.0719 0.9098 1.0425 0.021 Uiso 1 1 calc R U

loop_
_atom_site_aniso_label
_atom_site_aniso_U_11
_atom_site_aniso_U_22
_atom_site_aniso_U_33
_atom_site_aniso_U_23
_atom_site_aniso_U_13
_atom_site_aniso_U_12
Ge1 0.01647(4) 0.01144(4) 0.01257(3) 0.00053(3) -0.00364(3) 0.00150(3)
Cl1 0.02397(10) 0.01365(8) 0.02484(11) -0.00458(7) -0.00051(8) -0.00090(8)
N1 0.0127(3) 0.0120(3) 0.0129(2) 0.0020(2) 0.0001(2) 0.0010(2)
C1 0.0118(3) 0.0119(3) 0.0148(3) 0.0020(2) 0.0005(2) 0.0001(3)
N2 0.0145(3) 0.0124(3) 0.0125(2) 0.0021(2) -0.0010(2) -0.0011(2)
C2 0.0140(3) 0.0131(3) 0.0166(3) 0.0032(2) -0.0007(2) 0.0011(3)
C3 0.0151(3) 0.0138(3) 0.0145(3) 0.0033(2) -0.0012(3) -0.0006(3)
N3 0.0122(2) 0.0122(2) 0.0142(3) -0.0017(2) 0.0004(2) 0.0014(2)
C4 0.0126(3) 0.0139(3) 0.0126(3) 0.0016(2) -0.0002(2) -0.0004(3)
C5 0.0156(3) 0.0133(3) 0.0162(3) 0.0016(3) 0.0026(3) 0.0016(3)
C6 0.0208(4) 0.0174(3) 0.0134(3) 0.0025(3) -0.0002(3) -0.0026(3)
C7 0.0319(5) 0.0171(4) 0.0207(4) 0.0066(3) -0.0081(4) -0.0046(4)
C9 0.0177(3) 0.0174(3) 0.0164(3) 0.0025(3) -0.0044(3) -0.0036(3)
C8 0.0299(5) 0.0157(4) 0.0226(4) 0.0037(3) -0.0078(4) -0.0067(4)
C10 0.0150(3) 0.0189(3) 0.0131(3) 0.0004(3) 0.0012(3) 0.0015(3)
C11 0.0162(3) 0.0148(3) 0.0227(4) -0.0033(3) -0.0031(3) -0.0012(3)
C12 0.0220(4) 0.0337(5) 0.0297(5) -0.0086(5) -0.0114(4) 0.0078(4)
C13 0.0160(4) 0.0229(4) 0.0262(5) 0.0052(4) 0.0011(3) 0.0052(3)
C14 0.0161(3) 0.0152(3) 0.0223(4) -0.0018(3) 0.0036(3) 0.0032(3)

loop_
_atom_type_symbol
_atom_type_description
_atom_type_scat_dispersion_real
_atom_type_scat_dispersion_imag
_atom_type_scat_source
C C 0.0033 0.0016 'International Tables Vol C Tables 4.2.6.8 and 6.1.1.4'
H H 0.0000 0.0000 'International Tables Vol C Tables 4.2.6.8 and 6.1.1.4'
N N 0.0061 0.0033 'International Tables Vol C Tables 4.2.6.8 and 6.1.1.4'
Cl Cl 0.1484 0.1585 'International Tables Vol C Tables 4.2.6.8 and 6.1.1.4'
Ge Ge 0.1547 1.8001 'International Tables Vol C Tables 4.2.6.8 and 6.1.1.4'

loop_
_geom_angle_atom_site_label_1
_geom_angle_atom_site_label_2
_geom_angle_atom_site_label_3
_geom_angle
N1 Ge1 Cl1 98.49(3)
N1 Ge1 N3 74.44(3)
Cl1 Ge1 N3 88.85(3)
N1 Ge1 N2 73.22(3)
Cl1 Ge1 N2 93.73(2)
N3 Ge1 N2 147.59(3)
C4 N1 C1 108.67(7)
C4 N1 Ge1 125.88(6)
C1 N1 Ge1 125.09(6)
N1 C1 C2 108.81(8)
N1 C1 C5 115.73(8)
C2 C1 C5 135.07(9)
C6 N2 C5 113.65(8)
C6 N2 C9 104.82(8)
C5 N2 C9 112.58(8)
C6 N2 Ge1 110.98(6)
C5 N2 Ge1 100.50(5)
C9 N2 Ge1 114.63(6)
C1 C2 C3 106.97(8)
C4 C3 C2 106.46(8)
C14 N3 C10 113.04(9)
C14 N3 C11 104.53(8)
C10 N3 C11 113.12(8)
C14 N3 Ge1 116.27(6)
C10 N3 Ge1 106.41(6)
C11 N3 Ge1 103.22(7)
N1 C4 C3 109.08(8)
N1 C4 C10 114.94(8)
C3 C4 C10 135.85(8)
N2 C5 C1 108.33(7)
N2 C6 C7 102.37(8)
C6 C7 C8 103.91(9)
N2 C9 C8 105.25(8)
C9 C8 C7 105.05(9)
N3 C10 C4 107.73(8)
N3 C11 C12 105.23(9)
C11 C12 C13 105.41(9)
C14 C13 C12 103.87(9)
N3 C14 C13 103.07(9)

loop_
_geom_bond_atom_site_label_1
_geom_bond_atom_site_label_2
_geom_bond_distance
Ge1 N1 1.9095(9)
Ge1 Cl1 2.3069(5)
Ge1 N3 2.3801(10)
Ge1 N2 2.4978(9)
N1 C4 1.3707(12)
N1 C1 1.3712(12)
C1 C2 1.3774(13)
C1 C5 1.4919(14)
N2 C6 1.4756(14)
N2 C5 1.4762(12)
N2 C9 1.4807(13)
C2 C3 1.4348(14)
C3 C4 1.3791(13)
N3 C14 1.4757(12)
N3 C10 1.4760(14)
N3 C11 1.4844(13)
C4 C10 1.4948(13)
C6 C7 1.5237(16)
C7 C8 1.5387(17)
C9 C8 1.5344(14)
C11 C12 1.5320(16)
C12 C13 1.5390(18)
C13 C14 1.5241(17)

loop_
_geom_torsion_atom_site_label_1
_geom_torsion_atom_site_label_2
_geom_torsion_atom_site_label_3
_geom_torsion_atom_site_label_4
_geom_torsion
C4 N1 C1 C2 -1.31(11)
Ge1 N1 C1 C2 -174.81(7)
C4 N1 C1 C5 172.63(8)
Ge1 N1 C1 C5 -0.87(12)
N1 C1 C2 C3 1.35(11)
C5 C1 C2 C3 -170.91(10)
C1 C2 C3 C4 -0.89(11)
C1 N1 C4 C3 0.73(11)
Ge1 N1 C4 C3 174.17(7)
C1 N1 C4 C10 177.25(8)
Ge1 N1 C4 C10 -9.32(12)
C2 C3 C4 N1 0.11(11)
C2 C3 C4 C10 -175.35(11)
C6 N2 C5 C1 -159.43(8)
C9 N2 C5 C1 81.58(10)
Ge1 N2 C5 C1 -40.84(8)
N1 C1 C5 N2 34.06(11)
C2 C1 C5 N2 -154.07(11)
C5 N2 C6 C7 -167.21(9)
C9 N2 C6 C7 -43.87(10)
Ge1 N2 C6 C7 80.40(8)
N2 C6 C7 C8 36.75(12)
C6 N2 C9 C8 33.43(11)
C5 N2 C9 C8 157.45(9)
Ge1 N2 C9 C8 -88.49(9)
N2 C9 C8 C7 -9.69(13)
C6 C7 C8 C9 -16.51(13)
C14 N3 C10 C4 -162.24(8)
C11 N3 C10 C4 79.20(10)
Ge1 N3 C10 C4 -33.44(8)
N1 C4 C10 N3 30.53(11)
C3 C4 C10 N3 -154.20(10)
C14 N3 C11 C12 33.95(12)
C10 N3 C11 C12 157.34(9)
Ge1 N3 C11 C12 -88.09(9)
N3 C11 C12 C13 -11.35(13)
C11 C12 C13 C14 -14.42(13)
C10 N3 C14 C13 -166.67(8)
C11 N3 C14 C13 -43.23(10)
Ge1 N3 C14 C13 69.81(9)
C12 C13 C14 N3 35.15(11)
